data_7156656
loop_
_publ_author_name
'Bi, Ya-Ping'
'Wang, He-Min'
'Qu, Hong-Yu'
'Liang, Xian-Chen'
'Zhou, Ying'
'Li, Xue-Ying'
'Xu, Defeng'
'Shen, Mei-Hua'
'Xu, Hua-Dong'

_publ_section_title
;
 Stereoselective synthesis of all-cis boryl tetrahydroquinolines via
 copper-catalyzed regioselective addition/cyclization of o-aldiminyl
 cinnamate with B<sub>2</sub>Pin<sub>2</sub>.
;
_journal_issue 6
_journal_name_full 'Organic &amp; biomolecular chemistry'
_journal_page_first 1542
_journal_page_last 1546
_journal_paper_doi 10.1039/c8ob03195a
_journal_volume 17
_journal_year 2019
_chemical_formula_sum 'C29 H35 B N2 O6'
_chemical_formula_weight 518.40
_space_group_crystal_system monoclinic
_space_group_IT_number 14
_space_group_name_Hall '-P 2ybc'
_space_group_name_H-M_alt 'P 1 21/c 1'
_symmetry_space_group_name_Hall '-P 2ybc'
_symmetry_space_group_name_H-M 'P 1 21/c 1'
_atom_sites_solution_hydrogens mixed
_audit_creation_method SHELXL-2014/6
_audit_update_record
;
2018-11-11 deposited with the CCDC.
2019-01-21 downloaded from the CCDC.
;
_cell_angle_alpha 90
_cell_angle_beta 99.941(3)
_cell_angle_gamma 90
_cell_formula_units_Z 4
_cell_length_a 16.0337(16)
_cell_length_b 12.9982(13)
_cell_length_c 14.0060(14)
_cell_measurement_reflns_used 5158
_cell_measurement_temperature 296(2)
_cell_measurement_theta_max 27.40
_cell_measurement_theta_min 2.37
_cell_volume 2875.2(5)
_computing_cell_refinement 'Bruker SAINT'
_computing_data_collection 'Bruker APEX2'
_computing_data_reduction 'Bruker SAINT'
_computing_molecular_graphics 'Bruker SHELXTL'
_computing_publication_material 'Bruker SHELXTL'
_computing_structure_refinement 'SHELXL-2014/6 (Sheldrick, 2014)'
_computing_structure_solution 'SHELXS-97 (Sheldrick 2008)'
_diffrn_ambient_temperature 296(2)
_diffrn_measured_fraction_theta_full 0.997
_diffrn_measured_fraction_theta_max 0.984
_diffrn_measurement_device_type 'Bruker APEX-II CCD'
_diffrn_measurement_method '\f and \w scans'
_diffrn_radiation_type MoK\a
_diffrn_radiation_wavelength 0.71073
_diffrn_reflns_av_R_equivalents 0.0354
_diffrn_reflns_av_unetI/netI 0.0437
_diffrn_reflns_Laue_measured_fraction_full 0.997
_diffrn_reflns_Laue_measured_fraction_max 0.984
_diffrn_reflns_limit_h_max 20
_diffrn_reflns_limit_h_min -15
_diffrn_reflns_limit_k_max 16
_diffrn_reflns_limit_k_min -16
_diffrn_reflns_limit_l_max 18
_diffrn_reflns_limit_l_min -18
_diffrn_reflns_number 18836
_diffrn_reflns_point_group_measured_fraction_full 0.997
_diffrn_reflns_point_group_measured_fraction_max 0.984
_diffrn_reflns_theta_full 25.242
_diffrn_reflns_theta_max 27.583
_diffrn_reflns_theta_min 2.029
_exptl_absorpt_coefficient_mu 0.083
_exptl_absorpt_correction_T_max 0.984
_exptl_absorpt_correction_T_min 0.980
_exptl_absorpt_correction_type multi-scan
_exptl_absorpt_process_details SADABS
_exptl_crystal_colour colorless
_exptl_crystal_density_diffrn 1.198
_exptl_crystal_description block
_exptl_crystal_F_000 1104
_exptl_crystal_size_max 0.240
_exptl_crystal_size_mid 0.220
_exptl_crystal_size_min 0.200
_refine_diff_density_max 0.326
_refine_diff_density_min -0.300
_refine_diff_density_rms 0.054
_refine_ls_extinction_method none
_refine_ls_goodness_of_fit_ref 1.046
_refine_ls_hydrogen_treatment constr
_refine_ls_matrix_type full
_refine_ls_number_parameters 349
_refine_ls_number_reflns 6545
_refine_ls_number_restraints 0
_refine_ls_restrained_S_all 1.046
_refine_ls_R_factor_all 0.0991
_refine_ls_R_factor_gt 0.0606
_refine_ls_shift/su_max 0.000
_refine_ls_shift/su_mean 0.000
_refine_ls_structure_factor_coef Fsqd
_refine_ls_weighting_details 'w=1/[\s^2^(Fo^2^)+(0.1000P)^2^+0.6780P] where P=(Fo^2^+2Fc^2^)/3'
_refine_ls_weighting_scheme calc
_refine_ls_wR_factor_gt 0.1680
_refine_ls_wR_factor_ref 0.1961
_reflns_Friedel_coverage 0.000
_reflns_number_gt 4121
_reflns_number_total 6545
_reflns_threshold_expression 'I > 2\s(I)'
_cod_data_source_file c8ob03195a2.cif
_cod_data_source_block 180324A
_cod_depositor_comments 'Adding full bibliography for 7156656.cif.'
_cod_database_code 7156656
_shelx_space_group_comment
; 
The symmetry employed for this shelxl refinement is uniquely defined 
by the following loop, which should always be used as a source of 
symmetry information in preference to the above space-group names. 
They are only intended as comments. 
;
_shelx_estimated_absorpt_t_min 0.980
_shelx_estimated_absorpt_t_max 0.984
_shelxl_version_number 2014/6

loop_
_space_group_symop_operation_xyz
'x, y, z'
'-x, y+1/2, -z+1/2'
'-x, -y, -z'
'x, -y-1/2, z-1/2'

loop_
_atom_site_label
_atom_site_type_symbol
_atom_site_fract_x
_atom_site_fract_y
_atom_site_fract_z
_atom_site_U_iso_or_equiv
_atom_site_adp_type
_atom_site_occupancy
_atom_site_site_symmetry_order
_atom_site_calc_flag
_atom_site_refinement_flags_posn
_atom_site_refinement_flags_adp
B1 B 0.89857(17) 0.66158(19) 0.2015(2) 0.0489(6) Uani 1 1 d . .
C1 C 0.66025(13) 1.08203(14) -0.00759(14) 0.0362(4) Uani 1 1 d . .
C2 C 0.67792(16) 1.17244(16) -0.05257(18) 0.0517(6) Uani 1 1 d . .
H24 H 0.6487 1.2330 -0.0455 0.062 Uiso 1 1 calc R U
C3 C 0.74046(19) 1.1687(2) -0.1080(2) 0.0696(8) Uani 1 1 d . .
H25 H 0.7543 1.2285 -0.1383 0.084 Uiso 1 1 calc R U
C4 C 0.78399(18) 1.0784(2) -0.1204(2) 0.0646(7) Uani 1 1 d . .
H26 H 0.8249 1.0784 -0.1600 0.078 Uiso 1 1 calc R U
C5 C 0.76699(15) 0.98904(17) -0.07440(17) 0.0479(5) Uani 1 1 d . .
H27 H 0.7963 0.9288 -0.0823 0.057 Uiso 1 1 calc R U
C6 C 0.70510(13) 0.99076(14) -0.01594(14) 0.0362(4) Uani 1 1 d . .
C7 C 0.67232(13) 0.91321(14) 0.04124(14) 0.0350(4) Uani 1 1 d . .
C8 C 0.61063(13) 0.95673(14) 0.08085(14) 0.0365(4) Uani 1 1 d . .
H23 H 0.5788 0.9233 0.1210 0.044 Uiso 1 1 calc R U
C9 C 0.54461(13) 1.13010(15) 0.08096(15) 0.0384(5) Uani 1 1 d . .
C10 C 0.44810(16) 1.1564(2) 0.18798(19) 0.0590(7) Uani 1 1 d . .
H19 H 0.4101 1.1155 0.2194 0.071 Uiso 1 1 calc R U
H20 H 0.4141 1.1955 0.1364 0.071 Uiso 1 1 calc R U
C11 C 0.4964(2) 1.2286(3) 0.2597(2) 0.0864(10) Uani 1 1 d . .
H21 H 0.5313 1.1899 0.3098 0.130 Uiso 1 1 calc R U
H1 H 0.4575 1.2702 0.2879 0.130 Uiso 1 1 calc R U
H22 H 0.5314 1.2720 0.2277 0.130 Uiso 1 1 calc R U
C12 C 0.70528(13) 0.80539(13) 0.05313(15) 0.0359(4) Uani 1 1 d . .
H13 H 0.7197 0.7839 -0.0091 0.043 Uiso 1 1 calc R U
C13 C 0.78471(13) 0.78983(14) 0.13139(15) 0.0379(5) Uani 1 1 d . .
H7 H 0.8280 0.8396 0.1203 0.046 Uiso 1 1 calc R U
C14 C 0.81887(13) 0.68076(14) 0.12115(17) 0.0426(5) Uani 1 1 d . .
H6 H 0.8397 0.6801 0.0594 0.051 Uiso 1 1 calc R U
C15 C 0.74815(14) 0.60140(14) 0.11077(16) 0.0416(5) Uani 1 1 d . .
C16 C 0.66367(13) 0.63126(14) 0.08750(15) 0.0395(5) Uani 1 1 d . .
C17 C 0.59936(15) 0.55763(17) 0.07911(17) 0.0508(6) Uani 1 1 d . .
H16 H 0.5430 0.5781 0.0641 0.061 Uiso 1 1 calc R U
C18 C 0.61905(18) 0.45441(17) 0.09299(19) 0.0612(7) Uani 1 1 d . .
H17 H 0.5760 0.4058 0.0885 0.073 Uiso 1 1 calc R U
C19 C 0.7019(2) 0.42393(17) 0.1133(2) 0.0717(9) Uani 1 1 d . .
H15 H 0.7153 0.3545 0.1216 0.086 Uiso 1 1 calc R U
C20 C 0.76523(17) 0.49641(16) 0.1215(2) 0.0609(7) Uani 1 1 d . .
H14 H 0.8213 0.4747 0.1346 0.073 Uiso 1 1 calc R U
C21 C 1.01289(19) 0.5847(2) 0.2922(3) 0.0889(11) Uani 1 1 d . .
C22 C 1.0172(2) 0.6992(2) 0.3103(3) 0.0910(12) Uani 1 1 d . .
C23 C 0.9833(4) 0.7197(5) 0.4079(4) 0.159(2) Uani 1 1 d . .
H30 H 0.9693 0.7912 0.4119 0.238 Uiso 1 1 calc R U
H29 H 1.0262 0.7016 0.4619 0.238 Uiso 1 1 calc R U
H3 H 0.9337 0.6787 0.4092 0.238 Uiso 1 1 calc R U
C24 C 1.0306(3) 0.5109(3) 0.3710(4) 0.140(2) Uani 1 1 d . .
H5 H 0.9939 0.5237 0.4170 0.209 Uiso 1 1 calc R U
H4 H 1.0885 0.5178 0.4024 0.209 Uiso 1 1 calc R U
H2 H 1.0212 0.4425 0.3457 0.209 Uiso 1 1 calc R U
C25 C 1.0975(3) 0.7535(4) 0.3105(5) 0.172(3) Uani 1 1 d . .
H25A H 1.1136 0.7477 0.2478 0.258 Uiso 1 1 calc R U
H25B H 1.1407 0.7236 0.3585 0.258 Uiso 1 1 calc R U
H25C H 1.0908 0.8248 0.3255 0.258 Uiso 1 1 calc R U
C26 C 1.0713(3) 0.5529(6) 0.2190(6) 0.194(3) Uani 1 1 d . .
H26A H 1.1286 0.5467 0.2525 0.291 Uiso 1 1 calc R U
H26B H 1.0685 0.6043 0.1693 0.291 Uiso 1 1 calc R U
H26C H 1.0527 0.4881 0.1900 0.291 Uiso 1 1 calc R U
C27 C 0.76607(13) 0.80542(15) 0.23295(16) 0.0411(5) Uani 1 1 d . .
C28 C 0.7268(2) 0.9254(2) 0.34444(19) 0.0767(9) Uani 1 1 d . .
H28A H 0.6871 0.8749 0.3610 0.092 Uiso 1 1 calc R U
H28B H 0.7777 0.9226 0.3933 0.092 Uiso 1 1 calc R U
C29 C 0.6900(3) 1.0267(3) 0.3425(3) 0.1210(16) Uani 1 1 d . .
H29A H 0.7241 1.0742 0.3134 0.181 Uiso 1 1 calc R U
H29B H 0.6876 1.0484 0.4075 0.181 Uiso 1 1 calc R U
H29C H 0.6338 1.0251 0.3053 0.181 Uiso 1 1 calc R U
N1 N 0.60109(10) 1.06046(12) 0.05273(12) 0.0366(4) Uani 1 1 d . .
N2 N 0.64099(11) 0.73530(12) 0.07588(14) 0.0416(4) Uani 1 1 d . .
H2B H 0.5893 0.7464 0.0405 0.062 Uiso 1 1 d R U
O1 O 0.50481(10) 1.08873(12) 0.14707(11) 0.0497(4) Uani 1 1 d . .
O2 O 0.53415(10) 1.21554(11) 0.04789(12) 0.0497(4) Uani 1 1 d . .
O3 O 0.76841(14) 0.73863(13) 0.29225(13) 0.0727(6) Uani 1 1 d . .
O4 O 0.74747(12) 0.90207(11) 0.25009(11) 0.0569(5) Uani 1 1 d . .
O5 O 0.92734(11) 0.56999(13) 0.23996(16) 0.0737(6) Uani 1 1 d . .
O6 O 0.95247(12) 0.73970(13) 0.23339(17) 0.0779(6) Uani 1 1 d . .

loop_
_atom_site_aniso_label
_atom_site_aniso_U_11
_atom_site_aniso_U_22
_atom_site_aniso_U_33
_atom_site_aniso_U_23
_atom_site_aniso_U_13
_atom_site_aniso_U_12
B1 0.0394(14) 0.0373(12) 0.0690(17) 0.0068(11) 0.0070(13) 0.0049(10)
C1 0.0398(11) 0.0298(9) 0.0382(10) 0.0019(8) 0.0045(9) 0.0025(8)
C2 0.0598(15) 0.0309(10) 0.0664(15) 0.0110(10) 0.0166(12) 0.0045(10)
C3 0.080(2) 0.0463(14) 0.090(2) 0.0258(13) 0.0355(17) 0.0034(13)
C4 0.0675(18) 0.0604(15) 0.0754(18) 0.0183(13) 0.0392(15) 0.0076(13)
C5 0.0495(13) 0.0426(12) 0.0541(13) 0.0045(10) 0.0165(11) 0.0094(10)
C6 0.0402(11) 0.0306(9) 0.0367(10) 0.0029(8) 0.0033(8) 0.0028(8)
C7 0.0397(11) 0.0295(9) 0.0342(10) 0.0022(8) 0.0022(8) 0.0034(8)
C8 0.0415(12) 0.0279(9) 0.0402(11) 0.0053(8) 0.0078(9) 0.0026(8)
C9 0.0374(11) 0.0326(10) 0.0431(11) -0.0036(8) 0.0012(9) 0.0044(8)
C10 0.0518(15) 0.0706(16) 0.0574(15) -0.0094(12) 0.0170(12) 0.0157(12)
C11 0.096(2) 0.095(2) 0.075(2) -0.0343(17) 0.0340(18) 0.0004(18)
C12 0.0416(11) 0.0257(9) 0.0404(10) 0.0031(8) 0.0070(9) 0.0042(8)
C13 0.0351(11) 0.0282(9) 0.0496(12) 0.0049(8) 0.0048(9) 0.0005(8)
C14 0.0415(12) 0.0316(10) 0.0545(12) 0.0052(9) 0.0079(10) 0.0062(8)
C15 0.0455(13) 0.0277(9) 0.0480(12) 0.0021(8) -0.0018(10) 0.0031(8)
C16 0.0463(13) 0.0278(9) 0.0424(11) 0.0023(8) 0.0021(9) -0.0006(8)
C17 0.0491(14) 0.0395(12) 0.0592(14) 0.0015(10) -0.0039(11) -0.0071(10)
C18 0.0732(18) 0.0347(11) 0.0678(16) 0.0038(11) -0.0100(13) -0.0165(11)
C19 0.091(2) 0.0257(11) 0.0854(19) 0.0057(11) -0.0210(16) -0.0009(12)
C20 0.0618(16) 0.0306(11) 0.0810(18) 0.0003(11) -0.0140(13) 0.0084(10)
C21 0.0473(17) 0.0702(19) 0.135(3) 0.0236(19) -0.0246(18) 0.0007(14)
C22 0.0562(19) 0.0656(18) 0.134(3) 0.0176(19) -0.0318(19) -0.0073(14)
C23 0.152(5) 0.192(6) 0.112(4) -0.047(4) -0.037(3) 0.045(4)
C24 0.115(3) 0.091(3) 0.177(5) 0.039(3) -0.077(3) 0.001(2)
C25 0.080(3) 0.122(4) 0.281(7) 0.070(4) -0.063(4) -0.059(3)
C26 0.082(3) 0.243(7) 0.256(8) -0.067(6) 0.027(4) 0.059(4)
C27 0.0400(12) 0.0335(10) 0.0467(12) 0.0030(9) -0.0009(9) -0.0012(8)
C28 0.116(3) 0.0676(18) 0.0458(14) -0.0058(12) 0.0127(16) 0.0146(17)
C29 0.185(5) 0.103(3) 0.079(2) -0.012(2) 0.033(3) 0.062(3)
N1 0.0403(10) 0.0273(8) 0.0424(9) 0.0022(7) 0.0076(7) 0.0053(7)
N2 0.0336(9) 0.0286(8) 0.0597(11) 0.0051(7) -0.0003(8) 0.0014(7)
O1 0.0531(10) 0.0493(9) 0.0504(9) 0.0006(7) 0.0196(8) 0.0104(7)
O2 0.0523(10) 0.0304(7) 0.0658(10) 0.0004(7) 0.0089(8) 0.0099(6)
O3 0.1186(17) 0.0449(10) 0.0562(11) 0.0130(8) 0.0192(11) 0.0038(10)
O4 0.0866(13) 0.0393(8) 0.0432(9) -0.0013(7) 0.0070(8) 0.0103(8)
O5 0.0518(11) 0.0467(10) 0.1103(16) 0.0160(10) -0.0203(10) 0.0044(8)
O6 0.0519(11) 0.0470(10) 0.1216(17) 0.0191(10) -0.0222(11) -0.0072(8)

loop_
_atom_type_symbol
_atom_type_description
_atom_type_scat_dispersion_real
_atom_type_scat_dispersion_imag
_atom_type_scat_source
C C 0.0033 0.0016 'International Tables Vol C Tables 4.2.6.8 and 6.1.1.4'
H H 0.0000 0.0000 'International Tables Vol C Tables 4.2.6.8 and 6.1.1.4'
N N 0.0061 0.0033 'International Tables Vol C Tables 4.2.6.8 and 6.1.1.4'
O O 0.0106 0.0060 'International Tables Vol C Tables 4.2.6.8 and 6.1.1.4'
B B 0.0013 0.0007 'International Tables Vol C Tables 4.2.6.8 and 6.1.1.4'

loop_
_geom_angle_atom_site_label_1
_geom_angle_atom_site_label_2
_geom_angle_atom_site_label_3
_geom_angle
O5 B1 O6 111.9(2)
O5 B1 C14 127.1(2)
O6 B1 C14 120.6(2)
C2 C1 C6 122.11(19)
C2 C1 N1 130.98(18)
C6 C1 N1 106.91(16)
C3 C2 C1 117.0(2)
C3 C2 H24 121.5
C1 C2 H24 121.5
C2 C3 C4 122.2(2)
C2 C3 H25 118.9
C4 C3 H25 118.9
C5 C4 C3 120.6(2)
C5 C4 H26 119.7
C3 C4 H26 119.7
C4 C5 C6 118.7(2)
C4 C5 H27 120.7
C6 C5 H27 120.7
C5 C6 C1 119.38(18)
C5 C6 C7 132.93(18)
C1 C6 C7 107.68(17)
C8 C7 C6 107.50(16)
C8 C7 C12 128.38(18)
C6 C7 C12 124.10(18)
C7 C8 N1 109.96(17)
C7 C8 H23 125.0
N1 C8 H23 125.0
O2 C9 O1 126.24(19)
O2 C9 N1 123.2(2)
O1 C9 N1 110.57(16)
O1 C10 C11 111.1(2)
O1 C10 H19 109.4
C11 C10 H19 109.4
O1 C10 H20 109.4
C11 C10 H20 109.4
H19 C10 H20 108.0
C10 C11 H21 109.5
C10 C11 H1 109.5
H21 C11 H1 109.5
C10 C11 H22 109.5
H21 C11 H22 109.5
H1 C11 H22 109.5
N2 C12 C7 111.20(16)
N2 C12 C13 106.98(15)
C7 C12 C13 115.71(16)
N2 C12 H13 107.5
C7 C12 H13 107.5
C13 C12 H13 107.5
C27 C13 C14 110.01(16)
C27 C13 C12 112.12(16)
C14 C13 C12 108.57(16)
C27 C13 H7 108.7
C14 C13 H7 108.7
C12 C13 H7 108.7
C15 C14 C13 111.29(17)
C15 C14 B1 117.49(18)
C13 C14 B1 109.81(18)
C15 C14 H6 105.8
C13 C14 H6 105.8
B1 C14 H6 105.8
C16 C15 C20 117.6(2)
C16 C15 C14 120.81(17)
C20 C15 C14 121.6(2)
C15 C16 C17 120.18(19)
C15 C16 N2 121.22(18)
C17 C16 N2 118.55(19)
C18 C17 C16 120.3(2)
C18 C17 H16 119.8
C16 C17 H16 119.8
C19 C18 C17 120.0(2)
C19 C18 H17 120.0
C17 C18 H17 120.0
C18 C19 C20 119.7(2)
C18 C19 H15 120.2
C20 C19 H15 120.2
C19 C20 C15 122.2(2)
C19 C20 H14 118.9
C15 C20 H14 118.9
O5 C21 C24 109.9(3)
O5 C21 C22 103.1(2)
C24 C21 C22 121.8(4)
O5 C21 C26 104.8(3)
C24 C21 C26 105.3(4)
C22 C21 C26 110.9(4)
O6 C22 C25 109.9(3)
O6 C22 C21 103.1(2)
C25 C22 C21 119.3(4)
O6 C22 C23 105.7(3)
C25 C22 C23 110.5(4)
C21 C22 C23 107.4(4)
C22 C23 H30 109.5
C22 C23 H29 109.5
H30 C23 H29 109.5
C22 C23 H3 109.5
H30 C23 H3 109.5
H29 C23 H3 109.5
C21 C24 H5 109.5
C21 C24 H4 109.5
H5 C24 H4 109.5
C21 C24 H2 109.5
H5 C24 H2 109.5
H4 C24 H2 109.5
C22 C25 H25A 109.5
C22 C25 H25B 109.5
H25A C25 H25B 109.5
C22 C25 H25C 109.5
H25A C25 H25C 109.5
H25B C25 H25C 109.5
C21 C26 H26A 109.5
C21 C26 H26B 109.5
H26A C26 H26B 109.5
C21 C26 H26C 109.5
H26A C26 H26C 109.5
H26B C26 H26C 109.5
O3 C27 O4 122.9(2)
O3 C27 C13 124.47(19)
O4 C27 C13 112.59(17)
C29 C28 O4 109.3(2)
C29 C28 H28A 109.8
O4 C28 H28A 109.8
C29 C28 H28B 109.8
O4 C28 H28B 109.8
H28A C28 H28B 108.3
C28 C29 H29A 109.5
C28 C29 H29B 109.5
H29A C29 H29B 109.5
C28 C29 H29C 109.5
H29A C29 H29C 109.5
H29B C29 H29C 109.5
C9 N1 C1 125.76(16)
C9 N1 C8 126.28(17)
C1 N1 C8 107.95(15)
C16 N2 C12 116.79(16)
C16 N2 H2B 114.5
C12 N2 H2B 113.5
C9 O1 C10 116.06(18)
C27 O4 C28 117.28(19)
B1 O5 C21 108.2(2)
B1 O6 C22 107.7(2)

loop_
_geom_bond_atom_site_label_1
_geom_bond_atom_site_label_2
_geom_bond_distance
B1 O5 1.354(3)
B1 O6 1.358(3)
B1 C14 1.571(4)
C1 C2 1.386(3)
C1 C6 1.403(3)
C1 N1 1.403(3)
C2 C3 1.370(4)
C2 H24 0.9300
C3 C4 1.391(4)
C3 H25 0.9300
C4 C5 1.378(3)
C4 H26 0.9300
C5 C6 1.391(3)
C5 H27 0.9300
C6 C7 1.442(3)
C7 C8 1.340(3)
C7 C12 1.497(2)
C8 N1 1.406(2)
C8 H23 0.9300
C9 O2 1.204(2)
C9 O1 1.326(3)
C9 N1 1.385(2)
C10 O1 1.452(3)
C10 C11 1.489(4)
C10 H19 0.9700
C10 H20 0.9700
C11 H21 0.9600
C11 H1 0.9600
C11 H22 0.9600
C12 N2 1.452(3)
C12 C13 1.543(3)
C12 H13 0.9800
C13 C27 1.517(3)
C13 C14 1.535(3)
C13 H7 0.9800
C14 C15 1.521(3)
C14 H6 0.9800
C15 C16 1.393(3)
C15 C20 1.395(3)
C16 C17 1.397(3)
C16 N2 1.402(2)
C17 C18 1.384(3)
C17 H16 0.9300
C18 C19 1.368(4)
C18 H17 0.9300
C19 C20 1.376(4)
C19 H15 0.9300
C20 H14 0.9300
C21 O5 1.452(3)
C21 C24 1.453(5)
C21 C22 1.509(4)
C21 C26 1.559(7)
C22 O6 1.459(4)
C22 C25 1.469(5)
C22 C23 1.579(7)
C23 H30 0.9600
C23 H29 0.9600
C23 H3 0.9600
C24 H5 0.9600
C24 H4 0.9600
C24 H2 0.9600
C25 H25A 0.9600
C25 H25B 0.9600
C25 H25C 0.9600
C26 H26A 0.9600
C26 H26B 0.9600
C26 H26C 0.9600
C27 O3 1.197(3)
C27 O4 1.323(2)
C28 C29 1.442(4)
C28 O4 1.449(3)
C28 H28A 0.9700
C28 H28B 0.9700
C29 H29A 0.9600
C29 H29B 0.9600
C29 H29C 0.9600
N2 H2B 0.9001

loop_
_geom_hbond_atom_site_label_D
_geom_hbond_atom_site_label_H
_geom_hbond_atom_site_label_A
_geom_hbond_distance_DH
_geom_hbond_distance_HA
_geom_hbond_distance_DA
_geom_hbond_angle_DHA
_geom_hbond_site_symmetry_A
N2 H2B O2 0.90 2.20 3.101(2) 176.0 3_675
C11 H22 O2 0.96 2.63 3.133(3) 113.0 .
C2 H24 O2 0.93 2.44 2.954(3) 114.7 .
N2 H2B O2 0.90 2.20 3.101(2) 176.0 3_675
C11 H22 O2 0.96 2.63 3.133(3) 113.0 .
C2 H24 O2 0.93 2.44 2.954(3) 114.7 .
N2 H2B O2 0.90 2.20 3.101(2) 176.0 3_675
C11 H22 O2 0.96 2.63 3.133(3) 113.0 .
C2 H24 O2 0.93 2.44 2.954(3) 114.7 .
N2 H2B O2 0.90 2.20 3.101(2) 176.0 3_675
C11 H22 O2 0.96 2.63 3.133(3) 113.0 .
C2 H24 O2 0.93 2.44 2.954(3) 114.7 .
N2 H2B O2 0.90 2.20 3.101(2) 176.0 3_675
C11 H22 O2 0.96 2.63 3.133(3) 113.0 .
C2 H24 O2 0.93 2.44 2.954(3) 114.7 .
N2 H2B O2 0.90 2.20 3.101(2) 176.0 3_675
C11 H22 O2 0.96 2.63 3.133(3) 113.0 .
C2 H24 O2 0.93 2.44 2.954(3) 114.7 .
C11 H22 O2 0.96 2.63 3.133(3) 113.0 .
C2 H24 O2 0.93 2.44 2.954(3) 114.7 .
C11 H22 O2 0.96 2.63 3.133(3) 113.0 .
C2 H24 O2 0.93 2.44 2.954(3) 114.7 .
C2 H24 O2 0.93 2.44 2.954(3) 114.7 .
C11 H22 O2 0.96 2.63 3.133(3) 113.0 .
C2 H24 O2 0.93 2.44 2.954(3) 114.7 .
C11 H22 O2 0.96 2.63 3.133(3) 113.0 .
C2 H24 O2 0.93 2.44 2.954(3) 114.7 .
C10 H20 N2 0.97 3.09 3.982(3) 154.3 3_675
C11 H22 O2 0.96 2.63 3.133(3) 113.0 .
C2 H24 O2 0.93 2.44 2.954(3) 114.7 .
C11 H22 O2 0.96 2.63 3.133(3) 113.0 .
C2 H24 O2 0.93 2.44 2.954(3) 114.7 .
C11 H22 O2 0.96 2.63 3.133(3) 113.0 .
N2 H2B O2 0.90 2.20 3.101(2) 176.0 3_675
C2 H24 O2 0.93 2.44 2.954(3) 114.7 .
C11 H22 O2 0.96 2.63 3.133(3) 113.0 .
N2 H2B O2 0.90 2.20 3.101(2) 176.0 3_675

loop_
_geom_torsion_atom_site_label_1
_geom_torsion_atom_site_label_2
_geom_torsion_atom_site_label_3
_geom_torsion_atom_site_label_4
_geom_torsion
C6 C1 C2 C3 1.4(4)
N1 C1 C2 C3 -179.9(2)
C1 C2 C3 C4 0.9(4)
C2 C3 C4 C5 -1.9(5)
C3 C4 C5 C6 0.4(4)
C4 C5 C6 C1 1.8(3)
C4 C5 C6 C7 -180.0(2)
C2 C1 C6 C5 -2.8(3)
N1 C1 C6 C5 178.26(19)
C2 C1 C6 C7 178.6(2)
N1 C1 C6 C7 -0.4(2)
C5 C6 C7 C8 -178.0(2)
C1 C6 C7 C8 0.4(2)
C5 C6 C7 C12 3.2(4)
C1 C6 C7 C12 -178.40(18)
C6 C7 C8 N1 -0.2(2)
C12 C7 C8 N1 178.49(18)
C8 C7 C12 N2 26.6(3)
C6 C7 C12 N2 -154.82(18)
C8 C7 C12 C13 -95.7(2)
C6 C7 C12 C13 82.9(2)
N2 C12 C13 C27 -56.09(19)
C7 C12 C13 C27 68.4(2)
N2 C12 C13 C14 65.7(2)
C7 C12 C13 C14 -169.83(17)
C27 C13 C14 C15 76.2(2)
C12 C13 C14 C15 -46.8(2)
C27 C13 C14 B1 -55.6(2)
C12 C13 C14 B1 -178.62(18)
O5 B1 C14 C15 25.2(4)
O6 B1 C14 C15 -161.8(2)
O5 B1 C14 C13 153.7(3)
O6 B1 C14 C13 -33.3(3)
C13 C14 C15 C16 15.9(3)
B1 C14 C15 C16 143.7(2)
C13 C14 C15 C20 -165.9(2)
B1 C14 C15 C20 -38.1(3)
C20 C15 C16 C17 2.3(3)
C14 C15 C16 C17 -179.4(2)
C20 C15 C16 N2 179.7(2)
C14 C15 C16 N2 -2.0(3)
C15 C16 C17 C18 -0.6(3)
N2 C16 C17 C18 -178.0(2)
C16 C17 C18 C19 -1.2(4)
C17 C18 C19 C20 1.1(4)
C18 C19 C20 C15 0.8(4)
C16 C15 C20 C19 -2.4(4)
C14 C15 C20 C19 179.3(2)
O5 C21 C22 O6 -24.1(4)
C24 C21 C22 O6 -147.8(4)
C26 C21 C22 O6 87.5(4)
O5 C21 C22 C25 -146.2(4)
C24 C21 C22 C25 90.1(6)
C26 C21 C22 C25 -34.5(6)
O5 C21 C22 C23 87.2(3)
C24 C21 C22 C23 -36.5(5)
C26 C21 C22 C23 -161.1(4)
C14 C13 C27 O3 -8.0(3)
C12 C13 C27 O3 112.9(2)
C14 C13 C27 O4 171.37(18)
C12 C13 C27 O4 -67.7(2)
O2 C9 N1 C1 8.2(3)
O1 C9 N1 C1 -172.44(18)
O2 C9 N1 C8 -173.30(19)
O1 C9 N1 C8 6.1(3)
C2 C1 N1 C9 0.2(4)
C6 C1 N1 C9 179.01(18)
C2 C1 N1 C8 -178.6(2)
C6 C1 N1 C8 0.2(2)
C7 C8 N1 C9 -178.76(18)
C7 C8 N1 C1 0.0(2)
C15 C16 N2 C12 22.3(3)
C17 C16 N2 C12 -160.23(19)
C7 C12 N2 C16 179.13(17)
C13 C12 N2 C16 -53.7(2)
O2 C9 O1 C10 -4.9(3)
N1 C9 O1 C10 175.71(18)
C11 C10 O1 C9 -76.3(3)
O3 C27 O4 C28 -1.9(4)
C13 C27 O4 C28 178.8(2)
C29 C28 O4 C27 -166.9(3)
O6 B1 O5 C21 -8.0(3)
C14 B1 O5 C21 165.5(3)
C24 C21 O5 B1 151.5(4)
C22 C21 O5 B1 20.2(4)
C26 C21 O5 B1 -95.9(4)
O5 B1 O6 C22 -8.5(4)
C14 B1 O6 C22 177.5(3)
C25 C22 O6 B1 148.7(4)
C21 C22 O6 B1 20.5(4)
C23 C22 O6 B1 -92.1(4)
